data_4033417
loop_
_publ_author_name
'Veeraswamy, Vadlamuri'
'Goswami, Gaurav'
'Mukherjee, Satobhisha'
'Ghosh, Koena'
'Saha, Manik Lal'
'Sengupta, Arunava'
'Ghorai, Manas K.'

_publ_section_title
;
 Memory of Chirality Concept in Asymmetric Intermolecular Michael Addition
 of \a-Amino Ester Enolates to Enones and Nitroalkenes.
;
_journal_issue 3
_journal_name_full 'The Journal of organic chemistry'
_journal_page_first 1106
_journal_page_last 1115
_journal_paper_doi 10.1021/acs.joc.7b02315
_journal_volume 83
_journal_year 2018
_chemical_formula_moiety 'C22 H27 F N2 O4'
_chemical_formula_sum 'C22 H27 F N2 O4'
_chemical_formula_weight 402.45
_space_group_crystal_system triclinic
_space_group_IT_number 2
_space_group_name_Hall '-P 1'
_space_group_name_H-M_alt 'P -1'
_symmetry_space_group_name_Hall '-P 1'
_symmetry_space_group_name_H-M 'P -1'
_atom_sites_solution_hydrogens mixed
_audit_creation_method SHELXL-2016/6
_cell_angle_alpha 104.581(5)
_cell_angle_beta 101.069(5)
_cell_angle_gamma 97.470(5)
_cell_formula_units_Z 4
_cell_length_a 11.123(5)
_cell_length_b 11.216(5)
_cell_length_c 18.015(5)
_cell_measurement_reflns_used 10458
_cell_measurement_temperature 100(2)
_cell_measurement_theta_max 28.4
_cell_measurement_theta_min 2.4
_cell_volume 2096.7(15)
_computing_cell_refinement 'Bruker SMART'
_computing_data_collection 'Bruker SMART APEX'
_computing_data_reduction 'Bruker SAINT PLUS'
_computing_structure_refinement 'SHELXL-2016/6 (Sheldrick, 2016)'
_computing_structure_solution 'SIR97(Altomare et al. 1999)'
_diffrn_ambient_temperature 100(2)
_diffrn_measured_fraction_theta_full 0.998
_diffrn_measured_fraction_theta_max 0.997
_diffrn_measurement_device_type 'CCD area detector'
_diffrn_measurement_method 'phi and omega scan'
_diffrn_radiation_type MoK\a
_diffrn_radiation_wavelength 0.71069
_diffrn_reflns_av_R_equivalents 0.1186
_diffrn_reflns_av_unetI/netI 0.1839
_diffrn_reflns_Laue_measured_fraction_full 0.998
_diffrn_reflns_Laue_measured_fraction_max 0.997
_diffrn_reflns_limit_h_max 14
_diffrn_reflns_limit_h_min -14
_diffrn_reflns_limit_k_max 15
_diffrn_reflns_limit_k_min -14
_diffrn_reflns_limit_l_max 24
_diffrn_reflns_limit_l_min -24
_diffrn_reflns_number 32044
_diffrn_reflns_point_group_measured_fraction_full 0.998
_diffrn_reflns_point_group_measured_fraction_max 0.997
_diffrn_reflns_theta_full 25.240
_diffrn_reflns_theta_max 28.384
_diffrn_reflns_theta_min 2.428
_diffrn_source 'fine-focus sealed tube'
_exptl_absorpt_coefficient_mu 0.094
_exptl_absorpt_process_details SADABS
_exptl_crystal_colour white
_exptl_crystal_density_diffrn 1.275
_exptl_crystal_description block
_exptl_crystal_F_000 856
_exptl_crystal_size_max 0.600
_exptl_crystal_size_mid 0.400
_exptl_crystal_size_min 0.100
_refine_diff_density_max 0.298
_refine_diff_density_min -0.278
_refine_diff_density_rms 0.061
_refine_ls_extinction_method none
_refine_ls_goodness_of_fit_ref 0.982
_refine_ls_hydrogen_treatment mixed
_refine_ls_matrix_type full
_refine_ls_number_parameters 537
_refine_ls_number_reflns 10458
_refine_ls_number_restraints 0
_refine_ls_restrained_S_all 0.982
_refine_ls_R_factor_all 0.1953
_refine_ls_R_factor_gt 0.0748
_refine_ls_shift/su_max 0.000
_refine_ls_shift/su_mean 0.000
_refine_ls_structure_factor_coef Fsqd
_refine_ls_weighting_details 'w=1/[\s^2^(Fo^2^)+(0.0510P)^2^] where P=(Fo^2^+2Fc^2^)/3'
_refine_ls_weighting_scheme calc
_refine_ls_wR_factor_gt 0.1221
_refine_ls_wR_factor_ref 0.1546
_reflns_Friedel_coverage 0.000
_reflns_number_gt 4838
_reflns_number_total 10458
_reflns_threshold_expression 'I > 2\s(I)'
_cod_data_source_file jo7b02315_si_003.cif
_cod_data_source_block shelx
_cod_depositor_comments
;
Adding full bibliography for 4033416--4033417.cif.

2020-08-05
Z value and formula fixed to values more according to usual
chemical conventions.                 miguel
;
_cod_original_formula_sum 'C44 H54 F2 N4 O8'
_cod_original_formula_weight 804.91
_cod_original_formula_moiety 'C44 H54 F2 N4 O8'
_cod_original_formula_units_Z 2
_cod_database_code 4033417
_shelx_shelxl_version_number 2016/6
_shelx_space_group_comment
;
The symmetry employed for this shelxl refinement is uniquely defined
by the following loop, which should always be used as a source of
symmetry information in preference to the above space-group names.
They are only intended as comments.
;

loop_
_space_group_symop_operation_xyz
'x, y, z'
'-x, -y, -z'

loop_
_atom_site_label
_atom_site_type_symbol
_atom_site_fract_x
_atom_site_fract_y
_atom_site_fract_z
_atom_site_U_iso_or_equiv
_atom_site_adp_type
_atom_site_occupancy
_atom_site_site_symmetry_order
_atom_site_calc_flag
_atom_site_refinement_flags_posn
_atom_site_refinement_flags_adp
F2 F -0.91579(14) 0.69700(13) 0.94689(9) 0.0373(4) Uani 1 1 d . .
O6 O -0.69832(14) 0.35930(14) 0.70517(9) 0.0200(4) Uani 1 1 d . .
O4 O -0.44047(15) -0.19074(14) 0.78901(10) 0.0212(4) Uani 1 1 d . .
O3 O -0.55704(15) -0.04377(15) 0.78329(10) 0.0239(5) Uani 1 1 d . .
F1 F -0.22712(16) -0.54514(13) 0.56578(9) 0.0426(5) Uani 1 1 d . .
O5 O -0.59906(15) 0.19744(15) 0.69594(10) 0.0231(4) Uani 1 1 d . .
N1 N -0.7886(2) 0.04813(19) 0.71432(12) 0.0185(5) Uani 1 1 d . .
N3 N -0.3721(2) 0.11481(19) 0.76670(13) 0.0172(5) Uani 1 1 d . .
O2 O -0.42746(18) -0.10430(17) 0.49746(10) 0.0322(5) Uani 1 1 d . .
O8 O -0.6968(2) 0.19814(18) 0.97742(11) 0.0423(6) Uani 1 1 d . .
C43 C -0.3574(2) -0.0159(2) 0.74896(14) 0.0169(6) Uani 1 1 d . .
O1 O -0.6161(2) -0.1972(2) 0.48572(12) 0.0482(6) Uani 1 1 d . .
N2 N -0.6167(2) 0.2513(2) 0.95361(14) 0.0285(6) Uani 1 1 d . .
C3 C -0.9221(2) 0.3666(2) 0.87546(14) 0.0192(6) Uani 1 1 d . .
H3 H -0.976444 0.291101 0.865963 0.023 Uiso 1 1 calc R U
O7 O -0.5200(2) 0.3183(2) 0.99687(12) 0.0515(6) Uani 1 1 d . .
C4 C -0.8040(2) 0.3636(2) 0.86049(14) 0.0152(6) Uani 1 1 d . .
C12 C -0.9690(2) 0.1341(2) 0.60904(15) 0.0194(6) Uani 1 1 d . .
H12 H -0.974133 0.044145 0.603150 0.023 Uiso 1 1 calc R U
C29 C -0.2279(2) -0.0257(2) 0.79316(14) 0.0175(6) Uani 1 1 d . .
H29A H -0.229333 -0.112173 0.793598 0.021 Uiso 1 1 calc R U
H29B H -0.167798 -0.005769 0.763489 0.021 Uiso 1 1 calc R U
C16 C -0.8638(2) -0.1709(2) 0.70941(15) 0.0190(6) Uani 1 1 d . .
C28 C -0.2946(2) 0.2002(2) 0.73846(15) 0.0200(6) Uani 1 1 d . .
H28A H -0.329180 0.188089 0.682821 0.024 Uiso 1 1 calc R U
H28B H -0.211517 0.180551 0.744103 0.024 Uiso 1 1 calc R U
C34 C -0.5043(2) -0.0786(2) 0.61119(14) 0.0217(6) Uani 1 1 d . .
H34A H -0.566012 -0.128322 0.628032 0.026 Uiso 1 1 calc R U
H34B H -0.519683 0.006562 0.622147 0.026 Uiso 1 1 calc R U
C35 C -0.3375(2) -0.2062(2) 0.63365(14) 0.0162(6) Uani 1 1 d . .
C9 C -0.7934(2) 0.1818(2) 0.73692(14) 0.0167(6) Uani 1 1 d . .
C5 C -0.7238(2) 0.4780(2) 0.87753(14) 0.0195(6) Uani 1 1 d . .
H5 H -0.643946 0.479087 0.868918 0.023 Uiso 1 1 calc R U
C15 C -0.8605(2) -0.0333(2) 0.74761(15) 0.0205(6) Uani 1 1 d . .
H15A H -0.945088 -0.017649 0.740866 0.025 Uiso 1 1 calc R U
H15B H -0.824433 -0.013377 0.803752 0.025 Uiso 1 1 calc R U
C7 C -0.7683(2) 0.2376(2) 0.82955(14) 0.0164(6) Uani 1 1 d . .
H7 H -0.821268 0.178126 0.846729 0.020 Uiso 1 1 calc R U
C22 C -0.2858(2) 0.3357(2) 0.78296(15) 0.0180(6) Uani 1 1 d . .
C44 C -0.2182(2) -0.2133(2) 0.62123(14) 0.0185(6) Uani 1 1 d . .
H44 H -0.162673 -0.139513 0.628390 0.022 Uiso 1 1 calc R U
C11 C -0.9215(2) 0.2030(2) 0.69633(14) 0.0165(6) Uani 1 1 d . .
H11A H -0.982773 0.177992 0.723909 0.020 Uiso 1 1 calc R U
H11B H -0.916148 0.292138 0.702668 0.020 Uiso 1 1 calc R U
C33 C -0.3740(2) -0.0787(2) 0.65753(14) 0.0170(6) Uani 1 1 d . .
H33 H -0.316871 -0.022493 0.640619 0.020 Uiso 1 1 calc R U
C6 C -0.7604(2) 0.5902(2) 0.90698(15) 0.0234(7) Uani 1 1 d . .
H6 H -0.705947 0.666255 0.918701 0.028 Uiso 1 1 calc R U
C2 C -0.9612(2) 0.4770(2) 0.90379(15) 0.0231(6) Uani 1 1 d . .
H2 H -1.040904 0.477178 0.912642 0.028 Uiso 1 1 calc R U
C14 C -0.8860(2) 0.1700(2) 0.55691(15) 0.0253(7) Uani 1 1 d . .
H14A H -0.871574 0.259336 0.566107 0.038 Uiso 1 1 calc R U
H14B H -0.926412 0.129854 0.502499 0.038 Uiso 1 1 calc R U
H14C H -0.807806 0.143447 0.569300 0.038 Uiso 1 1 calc R U
C10 C -0.6868(2) 0.2440(2) 0.70946(14) 0.0172(6) Uani 1 1 d . .
N4 N -0.5170(2) -0.1309(2) 0.52476(14) 0.0279(6) Uani 1 1 d . .
C36 C -0.4624(2) -0.0825(2) 0.77584(14) 0.0170(6) Uani 1 1 d . .
C24 C -0.2993(2) 0.4966(2) 0.89640(15) 0.0246(7) Uani 1 1 d . .
H24 H -0.316755 0.519153 0.945983 0.030 Uiso 1 1 calc R U
C1 C -0.8789(3) 0.5868(2) 0.91850(15) 0.0222(6) Uani 1 1 d . .
C31 C -0.1815(2) 0.0579(2) 0.87808(14) 0.0196(6) Uani 1 1 d . .
H31 H -0.178459 0.145195 0.877133 0.024 Uiso 1 1 calc R U
C8 C -0.6346(2) 0.2326(2) 0.86739(14) 0.0208(6) Uani 1 1 d . .
H8A H -0.615452 0.151980 0.843165 0.025 Uiso 1 1 calc R U
H8B H -0.577442 0.297263 0.858005 0.025 Uiso 1 1 calc R U
C39 C -0.3841(3) -0.4324(2) 0.59562(15) 0.0257(7) Uani 1 1 d . .
H39 H -0.439841 -0.507040 0.585848 0.031 Uiso 1 1 calc R U
C21 C -0.8370(2) -0.2131(2) 0.63648(15) 0.0257(7) Uani 1 1 d . .
H21 H -0.815454 -0.156062 0.609459 0.031 Uiso 1 1 calc R U
C23 C -0.3103(2) 0.3711(2) 0.85697(15) 0.0210(6) Uani 1 1 d . .
H23 H -0.334434 0.310021 0.880549 0.025 Uiso 1 1 calc R U
C42 C -0.5363(2) -0.2553(2) 0.81636(16) 0.0289(7) Uani 1 1 d . .
H42A H -0.546552 -0.201939 0.864651 0.043 Uiso 1 1 calc R U
H42B H -0.512636 -0.330685 0.825391 0.043 Uiso 1 1 calc R U
H42C H -0.613531 -0.276201 0.777211 0.043 Uiso 1 1 calc R U
C20 C -0.8422(2) -0.3401(3) 0.60347(17) 0.0314(7) Uani 1 1 d . .
H20 H -0.822510 -0.367719 0.554885 0.038 Uiso 1 1 calc R U
C40 C -0.4196(2) -0.3180(2) 0.61947(14) 0.0221(6) Uani 1 1 d . .
H40 H -0.500277 -0.315892 0.626141 0.026 Uiso 1 1 calc R U
C38 C -0.2645(3) -0.4332(2) 0.58673(15) 0.0270(7) Uani 1 1 d . .
C37 C -0.1804(2) -0.3262(2) 0.59874(15) 0.0243(7) Uani 1 1 d . .
H37 H -0.100052 -0.329512 0.591907 0.029 Uiso 1 1 calc R U
C25 C -0.2628(2) 0.5879(2) 0.86237(16) 0.0264(7) Uani 1 1 d . .
H25 H -0.255708 0.672157 0.888649 0.032 Uiso 1 1 calc R U
C27 C -0.2484(2) 0.4287(2) 0.74937(15) 0.0221(6) Uani 1 1 d . .
H27 H -0.231269 0.406400 0.699694 0.026 Uiso 1 1 calc R U
C32 C -0.0489(2) 0.0426(2) 0.91018(15) 0.0267(7) Uani 1 1 d . .
H32A H -0.017276 0.098255 0.962511 0.040 Uiso 1 1 calc R U
H32B H 0.003372 0.062300 0.876589 0.040 Uiso 1 1 calc R U
H32C H -0.049255 -0.042442 0.911626 0.040 Uiso 1 1 calc R U
C26 C -0.2365(2) 0.5532(2) 0.78859(16) 0.0269(7) Uani 1 1 d . .
H26 H -0.210698 0.614469 0.765560 0.032 Uiso 1 1 calc R U
C30 C -0.2648(2) 0.0328(2) 0.93237(15) 0.0307(7) Uani 1 1 d . .
H30A H -0.274533 -0.054084 0.931128 0.046 Uiso 1 1 calc R U
H30B H -0.344949 0.052485 0.914992 0.046 Uiso 1 1 calc R U
H30C H -0.227349 0.084021 0.985277 0.046 Uiso 1 1 calc R U
C17 C -0.8976(2) -0.2583(2) 0.74784(16) 0.0262(7) Uani 1 1 d . .
H17 H -0.916602 -0.231138 0.796702 0.031 Uiso 1 1 calc R U
C41 C -0.6012(2) 0.4204(2) 0.67716(16) 0.0302(7) Uani 1 1 d . .
H41A H -0.523031 0.435838 0.714861 0.045 Uiso 1 1 calc R U
H41B H -0.620475 0.498548 0.670469 0.045 Uiso 1 1 calc R U
H41C H -0.595383 0.367373 0.627524 0.045 Uiso 1 1 calc R U
C13 C -1.1002(2) 0.1555(2) 0.58011(15) 0.0270(7) Uani 1 1 d . .
H13A H -1.153481 0.128842 0.611243 0.040 Uiso 1 1 calc R U
H13B H -1.131908 0.108090 0.525789 0.040 Uiso 1 1 calc R U
H13C H -1.097779 0.243074 0.585072 0.040 Uiso 1 1 calc R U
C18 C -0.9036(2) -0.3843(2) 0.71487(17) 0.0304(7) Uani 1 1 d . .
H18 H -0.925997 -0.441563 0.741551 0.036 Uiso 1 1 calc R U
C19 C -0.8764(3) -0.4257(3) 0.64237(18) 0.0327(7) Uani 1 1 d . .
H19 H -0.881108 -0.510867 0.619735 0.039 Uiso 1 1 calc R U
H100 H -0.713(2) 0.036(2) 0.7228(13) 0.015(7) Uiso 1 1 d . .
H81 H -0.449(2) 0.119(2) 0.7518(13) 0.019(7) Uiso 1 1 d . .

loop_
_atom_site_aniso_label
_atom_site_aniso_U_11
_atom_site_aniso_U_22
_atom_site_aniso_U_33
_atom_site_aniso_U_23
_atom_site_aniso_U_13
_atom_site_aniso_U_12
F2 0.0357(10) 0.0238(9) 0.0493(11) -0.0007(8) 0.0118(9) 0.0142(8)
O6 0.0174(10) 0.0172(10) 0.0286(11) 0.0086(9) 0.0101(9) 0.0029(8)
O4 0.0240(11) 0.0198(10) 0.0272(11) 0.0134(9) 0.0125(9) 0.0076(9)
O3 0.0194(11) 0.0261(11) 0.0345(12) 0.0141(9) 0.0134(9) 0.0121(9)
F1 0.0750(13) 0.0251(9) 0.0431(11) 0.0128(8) 0.0342(10) 0.0265(9)
O5 0.0207(11) 0.0271(11) 0.0294(12) 0.0131(9) 0.0125(9) 0.0121(9)
N1 0.0160(13) 0.0190(13) 0.0252(14) 0.0095(10) 0.0088(11) 0.0075(11)
N3 0.0133(13) 0.0168(13) 0.0255(14) 0.0099(10) 0.0064(11) 0.0064(11)
O2 0.0383(13) 0.0408(13) 0.0263(12) 0.0150(10) 0.0120(11) 0.0206(11)
O8 0.0518(15) 0.0474(14) 0.0337(13) 0.0218(11) 0.0132(12) 0.0056(12)
C43 0.0169(15) 0.0168(15) 0.0206(16) 0.0083(12) 0.0066(13) 0.0069(12)
O1 0.0380(15) 0.0539(15) 0.0358(14) 0.0038(11) -0.0107(12) -0.0039(12)
N2 0.0318(16) 0.0322(15) 0.0240(15) 0.0080(12) 0.0052(13) 0.0172(13)
C3 0.0170(15) 0.0187(15) 0.0208(16) 0.0044(12) 0.0041(13) 0.0022(12)
O7 0.0283(14) 0.0807(18) 0.0307(14) 0.0028(12) -0.0077(11) 0.0059(13)
C4 0.0149(14) 0.0190(15) 0.0141(14) 0.0066(12) 0.0045(12) 0.0062(12)
C12 0.0201(15) 0.0162(15) 0.0221(16) 0.0058(12) 0.0043(13) 0.0044(12)
C29 0.0157(15) 0.0214(15) 0.0178(15) 0.0081(12) 0.0051(12) 0.0054(12)
C16 0.0151(15) 0.0209(15) 0.0218(16) 0.0073(13) 0.0015(12) 0.0075(12)
C28 0.0177(15) 0.0223(16) 0.0254(16) 0.0120(13) 0.0076(13) 0.0086(13)
C34 0.0231(16) 0.0254(16) 0.0198(16) 0.0071(13) 0.0074(13) 0.0112(13)
C35 0.0170(15) 0.0192(15) 0.0134(15) 0.0058(12) 0.0029(12) 0.0053(12)
C9 0.0185(15) 0.0151(14) 0.0186(15) 0.0056(12) 0.0052(12) 0.0075(12)
C5 0.0180(15) 0.0218(16) 0.0180(15) 0.0042(12) 0.0053(13) 0.0028(13)
C15 0.0207(15) 0.0211(15) 0.0213(16) 0.0052(13) 0.0079(13) 0.0068(13)
C7 0.0126(14) 0.0187(15) 0.0208(15) 0.0083(12) 0.0057(12) 0.0049(12)
C22 0.0115(14) 0.0221(15) 0.0237(16) 0.0092(13) 0.0055(12) 0.0078(12)
C44 0.0173(15) 0.0217(15) 0.0177(15) 0.0077(12) 0.0037(12) 0.0046(12)
C11 0.0131(14) 0.0179(15) 0.0206(15) 0.0083(12) 0.0049(12) 0.0038(12)
C33 0.0143(14) 0.0208(15) 0.0203(15) 0.0119(12) 0.0049(12) 0.0061(12)
C6 0.0252(17) 0.0163(15) 0.0250(17) 0.0031(13) 0.0034(14) 0.0002(13)
C2 0.0173(16) 0.0276(17) 0.0243(16) 0.0041(13) 0.0057(13) 0.0094(14)
C14 0.0229(16) 0.0314(17) 0.0193(16) 0.0035(13) 0.0045(13) 0.0049(13)
C10 0.0188(16) 0.0192(15) 0.0124(14) 0.0023(12) 0.0025(12) 0.0057(13)
N4 0.0294(16) 0.0339(15) 0.0242(15) 0.0128(12) 0.0017(13) 0.0167(13)
C36 0.0222(16) 0.0159(15) 0.0138(15) 0.0042(12) 0.0040(12) 0.0068(13)
C24 0.0241(16) 0.0290(17) 0.0234(17) 0.0060(14) 0.0087(13) 0.0123(14)
C1 0.0286(17) 0.0178(16) 0.0224(16) 0.0041(13) 0.0076(14) 0.0130(14)
C31 0.0230(16) 0.0185(15) 0.0216(16) 0.0097(12) 0.0079(13) 0.0065(13)
C8 0.0220(16) 0.0242(16) 0.0180(15) 0.0069(12) 0.0033(13) 0.0108(13)
C39 0.0386(19) 0.0169(16) 0.0236(17) 0.0084(13) 0.0117(15) 0.0006(14)
C21 0.0255(17) 0.0282(17) 0.0277(18) 0.0102(14) 0.0103(14) 0.0103(14)
C23 0.0191(16) 0.0213(16) 0.0268(17) 0.0110(13) 0.0070(13) 0.0082(13)
C42 0.0305(18) 0.0259(17) 0.0404(19) 0.0196(14) 0.0179(15) 0.0065(14)
C20 0.0302(18) 0.0291(18) 0.0320(19) -0.0014(15) 0.0113(15) 0.0101(15)
C40 0.0229(16) 0.0249(16) 0.0221(16) 0.0090(13) 0.0103(13) 0.0051(13)
C38 0.046(2) 0.0207(17) 0.0225(17) 0.0098(13) 0.0152(15) 0.0183(15)
C37 0.0223(16) 0.0318(18) 0.0237(17) 0.0096(14) 0.0093(14) 0.0140(15)
C25 0.0269(17) 0.0203(16) 0.0292(18) 0.0028(13) 0.0032(14) 0.0082(14)
C27 0.0224(16) 0.0232(16) 0.0220(16) 0.0074(13) 0.0059(13) 0.0063(13)
C32 0.0250(17) 0.0324(17) 0.0248(17) 0.0122(14) 0.0021(14) 0.0109(14)
C26 0.0308(18) 0.0217(17) 0.0325(18) 0.0135(14) 0.0075(15) 0.0087(14)
C30 0.0349(19) 0.0317(18) 0.0230(17) 0.0049(14) 0.0086(15) 0.0004(15)
C17 0.0273(17) 0.0271(17) 0.0245(17) 0.0080(14) 0.0056(14) 0.0057(14)
C41 0.0234(17) 0.0302(18) 0.044(2) 0.0192(15) 0.0123(15) 0.0045(14)
C13 0.0210(16) 0.0366(18) 0.0225(16) 0.0084(14) 0.0019(13) 0.0072(14)
C18 0.0331(19) 0.0239(17) 0.0364(19) 0.0149(14) 0.0033(15) 0.0083(14)
C19 0.0317(19) 0.0174(16) 0.046(2) 0.0052(15) 0.0032(16) 0.0106(14)

loop_
_atom_type_symbol
_atom_type_description
_atom_type_scat_dispersion_real
_atom_type_scat_dispersion_imag
_atom_type_scat_source
C C 0.0033 0.0016 'International Tables Vol C Tables 4.2.6.8 and 6.1.1.4'
H H 0.0000 0.0000 'International Tables Vol C Tables 4.2.6.8 and 6.1.1.4'
N N 0.0061 0.0033 'International Tables Vol C Tables 4.2.6.8 and 6.1.1.4'
O O 0.0106 0.0060 'International Tables Vol C Tables 4.2.6.8 and 6.1.1.4'
F F 0.0171 0.0103 'International Tables Vol C Tables 4.2.6.8 and 6.1.1.4'

loop_
_geom_angle_atom_site_label_1
_geom_angle_atom_site_label_2
_geom_angle_atom_site_label_3
_geom_angle
C10 O6 C41 114.44(18)
C36 O4 C42 114.80(18)
C15 N1 C9 118.07(19)
C28 N3 C43 118.08(19)
N3 C43 C36 104.95(18)
N3 C43 C29 110.0(2)
C36 C43 C29 112.12(19)
N3 C43 C33 112.54(18)
C36 C43 C33 108.3(2)
C29 C43 C33 108.95(18)
O8 N2 O7 123.5(2)
O8 N2 C8 118.7(3)
O7 N2 C8 117.8(2)
C2 C3 C4 122.4(2)
C5 C4 C3 117.3(2)
C5 C4 C7 123.7(2)
C3 C4 C7 118.9(2)
C14 C12 C13 109.5(2)
C14 C12 C11 114.4(2)
C13 C12 C11 109.6(2)
C31 C29 C43 116.35(19)
C21 C16 C17 118.6(2)
C21 C16 C15 122.2(2)
C17 C16 C15 119.1(2)
N3 C28 C22 112.14(19)
N4 C34 C33 110.97(19)
C40 C35 C44 117.6(2)
C40 C35 C33 123.0(2)
C44 C35 C33 119.3(2)
N1 C9 C10 104.93(18)
N1 C9 C11 109.8(2)
C10 C9 C11 111.90(19)
N1 C9 C7 111.67(18)
C10 C9 C7 108.1(2)
C11 C9 C7 110.31(18)
C6 C5 C4 121.4(2)
N1 C15 C16 112.34(19)
C4 C7 C8 113.1(2)
C4 C7 C9 117.31(18)
C8 C7 C9 109.37(19)
C27 C22 C23 118.6(2)
C27 C22 C28 118.9(2)
C23 C22 C28 122.5(2)
C37 C44 C35 121.8(2)
C12 C11 C9 116.22(19)
C35 C33 C34 111.6(2)
C35 C33 C43 116.92(18)
C34 C33 C43 111.15(19)
C1 C6 C5 118.4(2)
C1 C2 C3 117.7(2)
O5 C10 O6 123.1(2)
O5 C10 C9 124.2(2)
O6 C10 C9 112.58(19)
O1 N4 O2 124.3(2)
O1 N4 C34 117.7(2)
O2 N4 C34 118.0(2)
O3 C36 O4 122.8(2)
O3 C36 C43 124.2(2)
O4 C36 C43 113.0(2)
C25 C24 C23 120.2(2)
F2 C1 C6 118.7(2)
F2 C1 C2 118.5(2)
C6 C1 C2 122.8(2)
C30 C31 C32 110.4(2)
C30 C31 C29 113.8(2)
C32 C31 C29 108.9(2)
N2 C8 C7 111.2(2)
C38 C39 C40 118.3(2)
C16 C21 C20 120.2(2)
C24 C23 C22 120.8(2)
C19 C20 C21 120.3(3)
C39 C40 C35 121.3(2)
F1 C38 C37 118.3(2)
F1 C38 C39 118.9(2)
C37 C38 C39 122.9(2)
C38 C37 C44 118.0(2)
C24 C25 C26 119.4(2)
C26 C27 C22 120.8(2)
C27 C26 C25 120.3(2)
C18 C17 C16 121.1(3)
C17 C18 C19 120.0(2)
C18 C19 C20 119.7(3)

loop_
_geom_bond_atom_site_label_1
_geom_bond_atom_site_label_2
_geom_bond_distance
F2 C1 1.361(3)
O6 C10 1.335(3)
O6 C41 1.443(3)
O4 C36 1.338(3)
O4 C42 1.444(3)
O3 C36 1.208(3)
F1 C38 1.360(3)
O5 C10 1.202(3)
N1 C15 1.450(3)
N1 C9 1.462(3)
N3 C28 1.455(3)
N3 C43 1.457(3)
O2 N4 1.228(3)
O8 N2 1.213(3)
C43 C36 1.526(3)
C43 C29 1.538(3)
C43 C33 1.584(3)
O1 N4 1.220(3)
N2 O7 1.226(3)
N2 C8 1.484(3)
C3 C2 1.376(3)
C3 C4 1.394(3)
C4 C5 1.391(3)
C4 C7 1.516(3)
C12 C14 1.524(3)
C12 C13 1.523(3)
C12 C11 1.521(3)
C29 C31 1.528(3)
C16 C21 1.383(3)
C16 C17 1.388(3)
C16 C15 1.516(3)
C28 C22 1.510(3)
C34 N4 1.491(3)
C34 C33 1.528(3)
C35 C40 1.387(3)
C35 C44 1.397(3)
C35 C33 1.517(3)
C9 C10 1.523(3)
C9 C11 1.548(3)
C9 C7 1.583(3)
C5 C6 1.382(3)
C7 C8 1.527(3)
C22 C27 1.389(3)
C22 C23 1.382(3)
C44 C37 1.374(3)
C6 C1 1.370(3)
C2 C1 1.369(3)
C24 C25 1.376(3)
C24 C23 1.385(3)
C31 C30 1.521(3)
C31 C32 1.526(3)
C39 C38 1.371(4)
C39 C40 1.381(3)
C21 C20 1.388(3)
C20 C19 1.379(3)
C38 C37 1.364(3)
C25 C26 1.386(3)
C27 C26 1.373(3)
C17 C18 1.376(3)
C18 C19 1.377(4)
